data_4076039
loop_
_publ_author_name
'Bruce, Michael I.'
'Low, Paul J.'
'Hartl, Franti\<sek'
'Humphrey, Paul A.'
'de Montigny, Fr\'ed\'eric'
'Jevric, Martyn'
'Lapinte, Claude'
'Perkins, Gary J.'
'Roberts, Rachel L.'
'Skelton, Brian W.'
'White, Allan H.'

_publ_section_title
;
 Syntheses, Structures, Some Reactions, and Electrochemical Oxidation of
 Ferrocenylethynyl Complexes of Iron, Ruthenium, and Osmium
;
_journal_issue 22
_journal_name_full Organometallics
_journal_page_first 5241
_journal_paper_doi 10.1021/om050483l
_journal_volume 24
_journal_year 2005
_chemical_formula_moiety 'C86 H86 Fe1 P4 Ru2,2(C4 H8 O)'
_chemical_formula_sum 'C94 H102 Fe O2 P4 Ru2'
_chemical_formula_weight 1645.73
_space_group_IT_number 2
_symmetry_cell_setting triclinic
_symmetry_space_group_name_Hall '-P 1'
_symmetry_space_group_name_H-M 'P -1'
_cell_angle_alpha 107.713(2)
_cell_angle_beta 111.541(2)
_cell_angle_gamma 90.528(2)
_cell_formula_units_Z 1
_cell_length_a 11.7270(10)
_cell_length_b 12.1270(10)
_cell_length_c 15.6250(10)
_cell_measurement_reflns_used 6985
_cell_measurement_temperature 150(2)
_cell_measurement_theta_max 33.89
_cell_measurement_theta_min 2.41
_cell_volume 1950.5(3)
_computing_cell_refinement 'Siemens SAINT (Siemens, 1995)'
_computing_data_collection 'Siemens SMART (Siemens, 1995)'
_computing_data_reduction 'xtal ADDREF SORTRF'
_computing_molecular_graphics xtal
_computing_publication_material 'xtal BONDLA CIFIO'
_computing_structure_refinement 'xtal CRYLSQ'
_computing_structure_solution xtal
_diffrn_ambient_temperature 150(2)
_diffrn_measured_fraction_theta_full 1.0
_diffrn_measured_fraction_theta_max 1.0
_diffrn_measurement_device_type
;
Bruker SMART CCD diffractometer
;
_diffrn_measurement_method '\w scans'
_diffrn_radiation_detector 'CCD area detector'
_diffrn_radiation_monochromator graphite
_diffrn_radiation_source 'sealed tube'
_diffrn_radiation_type 'Mo K\a'
_diffrn_radiation_wavelength .71073
_diffrn_reflns_av_R_equivalents .071
_diffrn_reflns_av_sigmaI/netI .091
_diffrn_reflns_limit_h_max 15
_diffrn_reflns_limit_h_min -16
_diffrn_reflns_limit_k_max 16
_diffrn_reflns_limit_k_min -16
_diffrn_reflns_limit_l_max 21
_diffrn_reflns_limit_l_min -21
_diffrn_reflns_number 36052
_diffrn_reflns_theta_full 29.84
_diffrn_reflns_theta_max 29.84
_diffrn_reflns_theta_min 1.78
_diffrn_standards_decay_% 0
_diffrn_standards_number 0
_exptl_absorpt_coefficient_mu .698
_exptl_absorpt_correction_T_max 1
_exptl_absorpt_correction_T_min .59
_exptl_absorpt_correction_type multi-scan
_exptl_absorpt_process_details
;
 SADABS; Sheldrick, 1996
;
_exptl_crystal_colour golden
_exptl_crystal_density_diffrn 1.401
_exptl_crystal_density_method 'not measured'
_exptl_crystal_description plate
_exptl_crystal_F_000 856
_exptl_crystal_size_max .31
_exptl_crystal_size_mid .15
_exptl_crystal_size_min .07
_refine_diff_density_max 1.717
_refine_diff_density_min -.969
_refine_ls_extinction_method none
_refine_ls_goodness_of_fit_all 1.054
_refine_ls_goodness_of_fit_ref 1.109
_refine_ls_hydrogen_treatment noref
_refine_ls_matrix_type full
_refine_ls_number_constraints 0
_refine_ls_number_parameters 441
_refine_ls_number_reflns 8370
_refine_ls_number_restraints 0
_refine_ls_R_factor_all .082
_refine_ls_R_factor_gt .057
_refine_ls_shift/su_max .019
_refine_ls_shift/su_mean .001
_refine_ls_structure_factor_coef F
_refine_ls_weighting_scheme calc
_refine_ls_wR_factor_all .08
_refine_ls_wR_factor_ref .073
_reflns_d_resolution_high .714
_reflns_d_resolution_low 11.418
_reflns_Friedel_coverage 0
_reflns_limit_h_max 16
_reflns_limit_h_min 0
_reflns_limit_k_max 16
_reflns_limit_k_min -16
_reflns_limit_l_max 19
_reflns_limit_l_min -21
_reflns_number_gt 8370
_reflns_number_total 11180
_reflns_threshold_expression 'F    > 4.00 sig(F   )'
_cod_data_source_file om050483lsi20050611_121017.cif
_cod_data_source_block br955
_cod_original_sg_symbol_Hall -p_1
_cod_original_sg_symbol_H-M P_-1
_cod_original_formula_sum 'C94 H102 Fe1 O2 P4 Ru2'
_cod_database_code 4076039

loop_
_symmetry_equiv_pos_as_xyz
+x,+y,+z
-x,-y,-z

loop_
_atom_site_label
_atom_site_fract_x
_atom_site_fract_y
_atom_site_fract_z
_atom_site_U_iso_or_equiv
_atom_site_adp_type
_atom_site_occupancy
Ru -.03624(3) .30483(2) .20346(2) .01335(11) Uani 1.00000
Fe .50000 .50000 .50000 .0205(3) Uani 1.00000
P1 -.10302(9) .25082(8) .30576(7) .0160(3) Uani 1.00000
C111 -.2299(4) .1287(3) .2512(3) .0204(14) Uani 1.00000
C112 -.2053(4) .0148(3) .2464(3) .0236(15) Uani 1.00000
C113 -.2983(5) -.0802(4) .1944(4) .0340(18) Uani 1.00000
C114 -.4173(5) -.0637(4) .1455(4) .044(2) Uani 1.00000
C115 -.4447(4) .0505(4) .1502(4) .044(2) Uani 1.00000
C116 -.3510(4) .1450(4) .2033(3) .0293(16) Uani 1.00000
C121 .0057(4) .2012(3) .4005(3) .0208(14) Uani 1.00000
C122 .1183(5) .1707(4) .3964(3) .0311(18) Uani 1.00000
C123 .1990(5) .1272(5) .4651(4) .046(2) Uani 1.00000
C124 .1674(6) .1142(5) .5393(4) .046(2) Uani 1.00000
C125 .0567(5) .1451(4) .5453(3) .035(2) Uani 1.00000
C126 -.0238(4) .1869(4) .4756(3) .0278(16) Uani 1.00000
C10 -.1630(4) .3740(3) .3736(3) .0200(13) Uani 1.00000
C20 -.1123(4) .4915(3) .3731(3) .0199(13) Uani 1.00000
P2 -.12367(9) .46671(8) .24731(7) .0164(3) Uani 1.00000
C201 .3150(4) .4968(4) .4807(3) .0225(14) Uani 1.00000
C202 .3823(4) .4510(4) .5562(3) .0292(17) Uani 1.00000
C203 .4793(4) .5395(5) .6295(3) .037(2) Uani 1.00000
C204 .4738(4) .6392(4) .6015(3) .0383(19) Uani 1.00000
C205 .3744(4) .6146(4) .5091(3) .0289(16) Uani 1.00000
C211 -.2894(4) .4742(4) .1865(3) .0222(14) Uani 1.00000
C212 -.3670(4) .3764(4) .1132(3) .0264(15) Uani 1.00000
C213 -.4949(4) .3791(5) .0702(4) .0366(19) Uani 1.00000
C214 -.5441(4) .4790(5) .1010(4) .039(2) Uani 1.00000
C215 -.4677(5) .5772(5) .1743(4) .038(2) Uani 1.00000
C216 -.3416(4) .5753(4) .2175(3) .0312(17) Uani 1.00000
C221 -.0531(4) .6026(3) .2475(3) .0197(14) Uani 1.00000
C222 .0646(4) .6530(4) .3167(3) .0282(16) Uani 1.00000
C223 .1247(5) .7512(4) .3135(4) .0367(19) Uani 1.00000
C224 .0679(5) .7968(4) .2402(4) .036(2) Uani 1.00000
C225 -.0469(5) .7472(4) .1707(4) .0345(19) Uani 1.00000
C226 -.1084(4) .6496(4) .1737(3) .0271(16) Uani 1.00000
C1 .1124(3) .3914(3) .3247(3) .0169(13) Uani 1.00000
C2 .2069(4) .4384(3) .3944(3) .0224(14) Uani 1.00000
C101 .0941(4) .2255(3) .1334(3) .0193(13) Uani 1.00000
C1011 .2295(4) .2286(4) .1839(3) .0281(16) Uani 1.00000
C102 -.0013(4) .1359(3) .1108(3) .0185(13) Uani 1.00000
C1021 .0146(4) .0216(3) .1297(3) .0263(16) Uani 1.00000
C103 -.1173(4) .1658(3) .0548(3) .0185(13) Uani 1.00000
C1031 -.2372(4) .0858(4) .0046(3) .0295(16) Uani 1.00000
C104 -.0915(4) .2752(3) .0439(3) .0199(14) Uani 1.00000
C1041 -.1810(4) .3327(4) -.0205(3) .0301(17) Uani 1.00000
C105 .0393(4) .3147(3) .0941(3) .0186(13) Uani 1.00000
C1051 .1079(4) .4217(4) .0976(3) .0295(17) Uani 1.00000
O01 .5569(12) .0215(12) .4028(10) .213(5) Uiso 1.00000
C02 .5059(13) -.1213(12) .3654(11) .146(5) Uiso 1.00000
C03 .3983(12) -.1349(11) .2757(9) .124(4) Uiso 1.00000
C04 .3449(12) -.0351(11) .3053(9) .122(4) Uiso 1.00000
C05 .443(2) .051(2) .3445(16) .233(9) Uiso 1.00000
H112 -.12212 .00159 .27996 .03200 Uiso 1.00000
H113 -.27936 -.15757 .19238 .04400 Uiso 1.00000
H114 -.48172 -.12833 .10676 .05500 Uiso 1.00000
H115 -.52829 .06236 .11782 .05500 Uiso 1.00000
H116 -.37100 .22257 .20537 .03800 Uiso 1.00000
H122 .13932 .17980 .34486 .04000 Uiso 1.00000
H123 .27579 .10447 .46063 .05900 Uiso 1.00000
H124 .22205 .08473 .58730 .05800 Uiso 1.00000
H125 .03648 .13833 .59768 .04600 Uiso 1.00000
H126 -.10134 .20661 .47959 .03700 Uiso 1.00000
H10a -.25166 .36345 .34300 .02700 Uiso 1.00000
H10b -.13968 .37542 .43879 .02700 Uiso 1.00000
H20a -.02859 .51404 .41795 .02600 Uiso 1.00000
H20b -.16018 .55077 .39052 .02600 Uiso 1.00000
H202 .36562 .37415 .55646 .04000 Uiso 1.00000
H203 .53759 .53183 .68868 .04800 Uiso 1.00000
H204 .52877 .71178 .63739 .04900 Uiso 1.00000
H205 .35096 .66666 .47215 .03900 Uiso 1.00000
H212 -.33307 .30739 .09113 .03300 Uiso 1.00000
H213 -.54729 .31047 .02021 .04700 Uiso 1.00000
H214 -.63077 .48065 .07062 .05100 Uiso 1.00000
H215 -.50220 .64724 .19556 .04800 Uiso 1.00000
H216 -.28960 .64243 .26864 .04000 Uiso 1.00000
H222 .10524 .62012 .36675 .03700 Uiso 1.00000
H223 .20434 .78739 .36376 .04800 Uiso 1.00000
H224 .10880 .86382 .23667 .04800 Uiso 1.00000
H225 -.08605 .77899 .11883 .04400 Uiso 1.00000
H226 -.18813 .61512 .12455 .03600 Uiso 1.00000
H1011a .26402 .30126 .23529 .04300 Uiso 1.00000
H1011b .26875 .21990 .13881 .04300 Uiso 1.00000
H1011c .24542 .16670 .21062 .04300 Uiso 1.00000
H1021a .01800 -.03731 .07456 .04200 Uiso 1.00000
H1021b -.05049 -.00189 .14494 .04200 Uiso 1.00000
H1021c .09172 .02997 .18362 .04200 Uiso 1.00000
H1031a -.30255 .13165 -.01129 .04500 Uiso 1.00000
H1031b -.24656 .05095 .04938 .04500 Uiso 1.00000
H1031c -.23922 .02849 -.05315 .04500 Uiso 1.00000
H1041a -.26414 .30306 -.03511 .04800 Uiso 1.00000
H1041b -.16903 .31911 -.07943 .04800 Uiso 1.00000
H1041c -.16914 .41494 .01261 .04800 Uiso 1.00000
H1051a .10618 .41256 .03446 .04700 Uiso 1.00000
H1051b .19069 .43243 .14242 .04700 Uiso 1.00000
H1051c .06932 .48838 .11779 .04700 Uiso 1.00000
H02a .48241 -.14076 .41234 .26900 Uiso 1.00000
H02b .56708 -.16715 .35415 .26900 Uiso 1.00000
H03a .34450 -.20518 .25529 .26100 Uiso 1.00000
H03b .42278 -.13364 .22403 .26100 Uiso 1.00000
H04a .31807 -.04068 .35527 .45400 Uiso 1.00000
H04b .27523 -.03004 .25197 .45400 Uiso 1.00000
H05a .41070 .11713 .38002 .15100 Uiso 1.00000
H05b .43595 .07103 .28542 .15100 Uiso 1.00000

loop_
_atom_site_aniso_label
_atom_site_aniso_U_11
_atom_site_aniso_U_22
_atom_site_aniso_U_33
_atom_site_aniso_U_12
_atom_site_aniso_U_13
_atom_site_aniso_U_23
Ru .01329(15) .01235(14) .01308(14) -.00047(10) .00410(10) .00372(10)
Fe .0130(4) .0269(4) .0163(4) -.0028(3) .0046(3) .0015(3)
P1 .0166(5) .0151(4) .0159(4) -.0005(4) .0060(4) .0050(3)
C111 .021(2) .0201(18) .0211(18) -.0042(15) .0091(16) .0065(15)
C112 .025(2) .0193(18) .027(2) .0003(16) .0101(17) .0079(16)
C113 .033(3) .020(2) .043(3) -.0066(18) .013(2) .0057(19)
C114 .029(3) .028(2) .062(3) -.011(2) .010(2) .008(2)
C115 .018(2) .033(3) .064(3) -.006(2) .002(2) .013(2)
C116 .022(2) .023(2) .037(2) -.0030(17) .0060(18) .0095(18)
C121 .028(2) .0156(17) .0170(17) -.0006(15) .0052(16) .0066(14)
C122 .036(3) .037(2) .025(2) .013(2) .012(2) .0169(19)
C123 .047(3) .059(3) .042(3) .030(3) .018(3) .031(3)
C124 .061(4) .051(3) .033(3) .026(3) .013(3) .028(2)
C125 .050(3) .032(2) .026(2) .004(2) .011(2) .0178(19)
C126 .035(3) .026(2) .025(2) .0010(18) .0132(19) .0112(17)
C10 .023(2) .0197(18) .0185(17) -.0013(15) .0115(15) .0038(14)
C20 .022(2) .0166(17) .0198(17) .0005(14) .0100(15) .0022(14)
P2 .0173(5) .0142(4) .0174(4) .0012(4) .0067(4) .0050(3)
C201 .0147(18) .029(2) .0199(18) -.0011(15) .0075(15) .0014(15)
C202 .021(2) .045(3) .023(2) -.0031(19) .0103(17) .0114(18)
C203 .019(2) .066(3) .0150(19) -.001(2) .0021(17) .004(2)
C204 .023(2) .041(3) .031(2) -.006(2) .008(2) -.011(2)
C205 .018(2) .025(2) .032(2) .0004(16) .0063(17) -.0025(17)
C211 .021(2) .025(2) .0240(19) .0043(16) .0088(16) .0121(16)
C212 .019(2) .029(2) .024(2) -.0008(17) .0037(16) .0062(17)
C213 .023(2) .044(3) .035(2) .001(2) .005(2) .011(2)
C214 .020(2) .056(3) .045(3) .008(2) .009(2) .025(3)
C215 .034(3) .043(3) .047(3) .018(2) .020(2) .023(2)
C216 .029(2) .028(2) .037(2) .0093(18) .013(2) .0116(19)
C221 .027(2) .0124(16) .0231(18) .0029(14) .0137(16) .0054(14)
C222 .027(2) .021(2) .036(2) .0001(17) .0098(19) .0137(18)
C223 .031(3) .026(2) .051(3) -.0059(19) .010(2) .018(2)
C224 .035(3) .024(2) .059(3) .0002(19) .022(2) .020(2)
C225 .046(3) .026(2) .040(3) .006(2) .020(2) .018(2)
C226 .034(2) .021(2) .027(2) .0029(17) .0118(19) .0097(16)
C1 .0166(18) .0168(16) .0155(16) -.0007(14) .0061(14) .0030(13)
C2 .018(2) .024(2) .024(2) .0012(15) .0100(16) .0045(16)
C101 .0184(19) .0202(18) .0163(16) .0023(15) .0071(15) .0014(14)
C1011 .020(2) .033(2) .030(2) .0048(17) .0106(18) .0064(18)
C102 .023(2) .0148(16) .0172(17) .0029(14) .0095(15) .0025(13)
C1021 .039(3) .0167(18) .028(2) .0072(17) .018(2) .0086(16)
C103 .0185(19) .0168(17) .0157(16) .0002(14) .0059(14) .0001(13)
C1031 .024(2) .028(2) .026(2) -.0071(17) .0073(18) -.0023(17)
C104 .024(2) .0205(18) .0163(17) .0042(15) .0083(15) .0061(14)
C1041 .034(2) .038(2) .022(2) .011(2) .0088(18) .0160(18)
C105 .0183(19) .0216(18) .0176(17) -.0030(15) .0084(15) .0069(14)
C1051 .037(3) .025(2) .031(2) -.0048(18) .020(2) .0073(17)

loop_
_atom_type_symbol
_atom_type_oxidation_number
_atom_type_number_in_cell
_atom_type_scat_dispersion_real
_atom_type_scat_dispersion_imag
_atom_type_scat_source
C 0 94 .002 .002 'Int Tables Vol IV Tables 2.2B and 2.3.1'
H 0 102 0 0 'Int Tables Vol IV Tables 2.2B and 2.3.1'
Fe 0 1 .301 .845 'Int Tables Vol IV Tables 2.2B and 2.3.1'
O 0 2 .008 .006 'Int Tables Vol IV Tables 2.2B and 2.3.1'
P 0 4 .09 .095 'Int Tables Vol IV Tables 2.2B and 2.3.1'
Ru 0 2 -1.42 .836 'Int Tables Vol IV Tables 2.2B and 2.3.1'

loop_
_geom_angle_atom_site_label_1
_geom_angle_atom_site_label_2
_geom_angle_atom_site_label_3
_geom_angle_site_symmetry_1
_geom_angle_site_symmetry_3
_geom_angle
P1 Ru P2 . . 83.27(4)
P1 Ru C1 . . 85.20(14)
P1 Ru C101 . . 129.89(12)
P1 Ru C102 . . 104.15(13)
P1 Ru C103 . . 108.61(13)
P1 Ru C104 . . 140.19(11)
P1 Ru C105 . . 166.44(11)
P2 Ru C1 . . 84.03(11)
P2 Ru C101 . . 145.26(12)
P2 Ru C102 . . 160.57(10)
P2 Ru C103 . . 123.54(10)
P2 Ru C104 . . 100.84(11)
P2 Ru C105 . . 110.13(11)
C1 Ru C101 . . 88.44(15)
C1 Ru C102 . . 114.16(15)
C1 Ru C103 . . 149.62(16)
C1 Ru C104 . . 134.53(18)
C1 Ru C105 . . 97.99(16)
C101 Ru C102 . . 36.65(15)
C101 Ru C103 . . 61.78(14)
C101 Ru C104 . . 61.99(15)
C101 Ru C105 . . 37.62(16)
C102 Ru C103 . . 37.18(13)
C102 Ru C104 . . 61.90(15)
C102 Ru C105 . . 62.49(16)
C103 Ru C104 . . 37.05(16)
C103 Ru C105 . . 62.69(15)
C104 Ru C105 . . 37.60(14)
C201 Fe C202 . . 40.53(19)
C201 Fe C203 . . 68.38(17)
C201 Fe C204 . . 68.51(16)
C201 Fe C205 . . 41.05(17)
C201 Fe C201 . '2 666' 180.0000
C201 Fe C202 . '2 666' 139.47(19)
C201 Fe C203 . '2 666' 111.62(17)
C201 Fe C204 . '2 666' 111.49(16)
C201 Fe C205 . '2 666' 138.95(17)
C202 Fe C203 . . 40.71(17)
C202 Fe C204 . . 68.1(2)
C202 Fe C205 . . 68.5(2)
C202 Fe C201 . '2 666' 139.47(19)
C202 Fe C202 . '2 666' 180.0000
C202 Fe C203 . '2 666' 139.29(17)
C202 Fe C204 . '2 666' 111.9(2)
C202 Fe C205 . '2 666' 111.5(2)
C203 Fe C204 . . 40.1(2)
C203 Fe C205 . . 68.2(2)
C203 Fe C201 . '2 666' 111.62(17)
C203 Fe C202 . '2 666' 139.29(17)
C203 Fe C203 . '2 666' 180.0000
C203 Fe C204 . '2 666' 139.9(2)
C203 Fe C205 . '2 666' 111.8(2)
C204 Fe C205 . . 40.70(17)
C204 Fe C201 . '2 666' 111.49(16)
C204 Fe C202 . '2 666' 111.9(2)
C204 Fe C203 . '2 666' 139.9(2)
C204 Fe C204 . '2 666' 180.0000
C204 Fe C205 . '2 666' 139.30(17)
C205 Fe C201 . '2 666' 138.95(17)
C205 Fe C202 . '2 666' 111.5(2)
C205 Fe C203 . '2 666' 111.8(2)
C205 Fe C204 . '2 666' 139.30(17)
C205 Fe C205 . '2 666' 180.0000
C201 Fe C202 '2 666' '2 666' 40.53(19)
C201 Fe C203 '2 666' '2 666' 68.38(17)
C201 Fe C204 '2 666' '2 666' 68.51(16)
C201 Fe C205 '2 666' '2 666' 41.05(17)
C202 Fe C203 '2 666' '2 666' 40.71(17)
C202 Fe C204 '2 666' '2 666' 68.1(2)
C202 Fe C205 '2 666' '2 666' 68.5(2)
C203 Fe C204 '2 666' '2 666' 40.1(2)
C203 Fe C205 '2 666' '2 666' 68.2(2)
C204 Fe C205 '2 666' '2 666' 40.70(17)
Ru P1 C111 . . 117.54(15)
Ru P1 C121 . . 119.28(17)
Ru P1 C10 . . 110.50(16)
C111 P1 C121 . . 99.21(19)
C111 P1 C10 . . 104.1(2)
C121 P1 C10 . . 104.33(18)
P1 C111 C112 . . 120.9(3)
P1 C111 C116 . . 120.6(3)
C112 C111 C116 . . 118.1(3)
C111 C112 C113 . . 121.5(4)
C111 C112 H112 . . 119.5
C113 C112 H112 . . 119.1
C112 C113 C114 . . 120.2(4)
C112 C113 H113 . . 120.0
C114 C113 H113 . . 119.8
C113 C114 C115 . . 119.4(4)
C113 C114 H114 . . 121.4
C115 C114 H114 . . 119.2
C114 C115 C116 . . 119.9(4)
C114 C115 H115 . . 119.5
C116 C115 H115 . . 120.6
C111 C116 C115 . . 121.0(4)
C111 C116 H116 . . 120.1
C115 C116 H116 . . 118.9
P1 C121 C122 . . 120.4(4)
P1 C121 C126 . . 121.4(4)
C122 C121 C126 . . 118.1(4)
C121 C122 C123 . . 121.0(6)
C121 C122 H122 . . 118.8
C123 C122 H122 . . 120.3
C122 C123 C124 . . 119.7(6)
C122 C123 H123 . . 120.3
C124 C123 H123 . . 120.0
C123 C124 C125 . . 120.3(5)
C123 C124 H124 . . 120.7
C125 C124 H124 . . 119.0
C124 C125 C126 . . 119.5(6)
C124 C125 H125 . . 120.0
C126 C125 H125 . . 120.5
C121 C126 C125 . . 121.4(5)
C121 C126 H126 . . 119.6
C125 C126 H126 . . 118.9
P1 C10 C20 . . 110.7(3)
P1 C10 H10a . . 109.2
P1 C10 H10b . . 109.9
C20 C10 H10a . . 108.7
C20 C10 H10b . . 109.4
H10a C10 H10b . . 108.9
C10 C20 P2 . . 106.1(2)
C10 C20 H20a . . 110.0
C10 C20 H20b . . 110.5
P2 C20 H20a . . 110.5
P2 C20 H20b . . 110.3
H20a C20 H20b . . 109.3
Ru P2 C20 . . 107.67(14)
Ru P2 C211 . . 122.50(12)
Ru P2 C221 . . 116.25(15)
C20 P2 C211 . . 100.4(2)
C20 P2 C221 . . 106.74(18)
C211 P2 C221 . . 101.4(2)
Fe C201 C202 . . 68.9(3)
Fe C201 C205 . . 68.4(3)
Fe C201 C2 . . 128.8(3)
C202 C201 C205 . . 106.7(3)
C202 C201 C2 . . 126.7(4)
C205 C201 C2 . . 126.5(4)
Fe C202 C201 . . 70.5(3)
Fe C202 C203 . . 69.1(3)
Fe C202 H202 . . 125.2
C201 C202 C203 . . 108.2(5)
C201 C202 H202 . . 125.6
C203 C202 H202 . . 126.2
Fe C203 C202 . . 70.2(3)
Fe C203 C204 . . 70.3(3)
Fe C203 H203 . . 126.1
C202 C203 C204 . . 108.7(4)
C202 C203 H203 . . 125.3
C204 C203 H203 . . 126.0
Fe C204 C203 . . 69.6(3)
Fe C204 C205 . . 69.6(3)
Fe C204 H204 . . 125.5
C203 C204 C205 . . 108.4(4)
C203 C204 H204 . . 126.2
C205 C204 H204 . . 125.4
Fe C205 C201 . . 70.5(3)
Fe C205 C204 . . 69.7(3)
Fe C205 H205 . . 125.3
C201 C205 C204 . . 107.9(4)
C201 C205 H205 . . 125.9
C204 C205 H205 . . 126.1
P2 C211 C212 . . 120.0(3)
P2 C211 C216 . . 121.0(3)
C212 C211 C216 . . 118.8(4)
C211 C212 C213 . . 120.5(4)
C211 C212 H212 . . 119.8
C213 C212 H212 . . 119.7
C212 C213 C214 . . 119.9(4)
C212 C213 H213 . . 119.4
C214 C213 H213 . . 120.7
C213 C214 C215 . . 120.2(4)
C213 C214 H214 . . 119.4
C215 C214 H214 . . 120.4
C214 C215 C216 . . 120.4(5)
C214 C215 H215 . . 120.1
C216 C215 H215 . . 119.5
C211 C216 C215 . . 120.3(4)
C211 C216 H216 . . 119.6
C215 C216 H216 . . 120.2
P2 C221 C222 . . 119.4(3)
P2 C221 C226 . . 121.5(3)
C222 C221 C226 . . 118.7(4)
C221 C222 C223 . . 120.5(5)
C221 C222 H222 . . 119.8
C223 C222 H222 . . 119.6
C222 C223 C224 . . 119.8(4)
C222 C223 H223 . . 119.5
C224 C223 H223 . . 120.6
C223 C224 C225 . . 120.4(5)
C223 C224 H224 . . 120.6
C225 C224 H224 . . 119.0
C224 C225 C226 . . 120.3(5)
C224 C225 H225 . . 120.1
C226 C225 H225 . . 119.6
C221 C226 C225 . . 120.2(4)
C221 C226 H226 . . 120.0
C225 C226 H226 . . 119.7
Ru C1 C2 . . 175.2(4)
C201 C2 C1 . . 176.6(5)
Ru C101 C1011 . . 126.3(3)
Ru C101 C102 . . 72.0(3)
Ru C101 C105 . . 70.2(3)
C1011 C101 C102 . . 127.5(4)
C1011 C101 C105 . . 123.7(4)
C102 C101 C105 . . 108.7(3)
C101 C1011 H1011a . . 110.3
C101 C1011 H1011b . . 109.9
C101 C1011 H1011c . . 110.2
H1011a C1011 H1011b . . 108.6
H1011a C1011 H1011c . . 109.0
H1011b C1011 H1011c . . 108.9
Ru C102 C101 . . 71.4(2)
Ru C102 C1021 . . 128.8(3)
Ru C102 C103 . . 71.4(2)
C101 C102 C1021 . . 126.8(4)
C101 C102 C103 . . 108.2(4)
C1021 C102 C103 . . 124.6(4)
C102 C1021 H1021a . . 110.5
C102 C1021 H1021b . . 110.9
C102 C1021 H1021c . . 109.3
H1021a C1021 H1021b . . 109.8
H1021a C1021 H1021c . . 107.4
H1021b C1021 H1021c . . 108.8
Ru C103 C102 . . 71.39(18)
Ru C103 C1031 . . 130.7(3)
Ru C103 C104 . . 70.78(19)
C102 C103 C1031 . . 124.6(4)
C102 C103 C104 . . 107.5(3)
C1031 C103 C104 . . 127.2(4)
C103 C1031 H1031a . . 108.1
C103 C1031 H1031b . . 108.1
C103 C1031 H1031c . . 110.6
H1031a C1031 H1031b . . 108.6
H1031a C1031 H1031c . . 109.7
H1031b C1031 H1031c . . 111.6
Ru C104 C103 . . 72.2(2)
Ru C104 C1041 . . 129.7(3)
Ru C104 C105 . . 70.6(2)
C103 C104 C1041 . . 126.4(3)
C103 C104 C105 . . 108.8(4)
C1041 C104 C105 . . 124.3(4)
C104 C1041 H1041a . . 110.2
C104 C1041 H1041b . . 110.7
C104 C1041 H1041c . . 109.7
H1041a C1041 H1041b . . 109.2
H1041a C1041 H1041c . . 107.9
H1041b C1041 H1041c . . 109.1
Ru C105 C101 . . 72.2(3)
Ru C105 C104 . . 71.8(3)
Ru C105 C1051 . . 125.3(3)
C101 C105 C104 . . 106.8(4)
C101 C105 C1051 . . 126.1(4)
C104 C105 C1051 . . 126.9(4)
C105 C1051 H1051a . . 109.3
C105 C1051 H1051b . . 109.4
C105 C1051 H1051c . . 109.6
H1051a C1051 H1051b . . 109.8
H1051a C1051 H1051c . . 109.3
H1051b C1051 H1051c . . 109.4
C02 O01 C05 . . 95.0(12)
O01 C02 C03 . . 101.6(11)
O01 C02 H02a . . 111.3
O01 C02 H02b . . 111.0
C03 C02 H02a . . 111.3
C03 C02 H02b . . 112.6
H02a C02 H02b . . 108.9
C02 C03 C04 . . 100.9(10)
C02 C03 H03a . . 112.0
C02 C03 H03b . . 111.2
C04 C03 H03a . . 112.6
C04 C03 H03b . . 110.9
H03a C03 H03b . . 109.1
C03 C04 C05 . . 102.0(15)
C03 C04 H04a . . 108.8
C03 C04 H04b . . 110.0
C05 C04 H04a . . 109.8
C05 C04 H04b . . 117.2
H04a C04 H04b . . 108.7
O01 C05 C04 . . 114(2)
O01 C05 H05a . . 115.2
O01 C05 H05b . . 120
C04 C05 H05a . . 101
C04 C05 H05b . . 100.6
H05a C05 H05b . . 102

loop_
_geom_bond_atom_site_label_1
_geom_bond_atom_site_label_2
_geom_bond_site_symmetry_2
_geom_bond_distance
Ru P1 . 2.2680(13)
Ru P2 . 2.2603(11)
Ru C1 . 2.015(3)
Ru C101 . 2.253(5)
Ru C102 . 2.260(4)
Ru C103 . 2.261(3)
Ru C104 . 2.242(4)
Ru C105 . 2.225(5)
Fe C201 . 2.076(4)
Fe C202 . 2.055(6)
Fe C203 . 2.039(5)
Fe C204 . 2.048(5)
Fe C205 . 2.048(5)
Fe C201 '2 666' 2.076(4)
Fe C202 '2 666' 2.055(6)
Fe C203 '2 666' 2.039(5)
Fe C204 '2 666' 2.048(5)
Fe C205 '2 666' 2.048(5)
P1 C111 . 1.842(4)
P1 C121 . 1.830(4)
P1 C10 . 1.858(4)
C111 C112 . 1.399(6)
C111 C116 . 1.390(6)
C112 C113 . 1.390(6)
C112 H112 . .965
C113 C114 . 1.374(7)
C113 H113 . .961
C114 C115 . 1.410(8)
C114 H114 . .957
C115 C116 . 1.392(6)
C115 H115 . .960
C116 H116 . .965
C121 C122 . 1.394(7)
C121 C126 . 1.396(8)
C122 C123 . 1.391(8)
C122 H122 . .959
C123 C124 . 1.390(10)
C123 H123 . .964
C124 C125 . 1.382(9)
C124 H124 . .957
C125 C126 . 1.387(7)
C125 H125 . .956
C126 H126 . .961
C10 C20 . 1.542(6)
C10 H10a . .960
C10 H10b . .947
C20 P2 . 1.850(5)
C20 H20a . .950
C20 H20b . .953
P2 C211 . 1.841(4)
P2 C221 . 1.836(4)
C201 C202 . 1.431(7)
C201 C205 . 1.446(6)
C201 C2 . 1.440(5)
C202 C203 . 1.424(6)
C202 H202 . .952
C203 C204 . 1.402(9)
C203 H203 . .959
C204 C205 . 1.424(6)
C204 H204 . .963
C205 H205 . .956
C211 C212 . 1.391(5)
C211 C216 . 1.408(6)
C212 C213 . 1.406(6)
C212 H212 . .953
C213 C214 . 1.376(8)
C213 H213 . .961
C214 C215 . 1.388(6)
C214 H214 . .954
C215 C216 . 1.386(7)
C215 H215 . .964
C216 H216 . .954
C221 C222 . 1.391(5)
C221 C226 . 1.390(7)
C222 C223 . 1.401(8)
C222 H222 . .957
C223 C224 . 1.377(8)
C223 H223 . .962
C224 C225 . 1.367(6)
C224 H224 . .965
C225 C226 . 1.402(8)
C225 H225 . .968
C226 H226 . .954
C1 C2 . 1.209(4)
C101 C1011 . 1.485(6)
C101 C102 . 1.419(6)
C101 C105 . 1.444(6)
C1011 H1011a . .953
C1011 H1011b . .957
C1011 H1011c . .953
C102 C1021 . 1.502(6)
C102 C103 . 1.441(5)
C1021 H1021a . .951
C1021 H1021b . .944
C1021 H1021c . .961
C103 C1031 . 1.495(6)
C103 C104 . 1.431(6)
C1031 H1031a . .954
C1031 H1031b . .957
C1031 H1031c . .949
C104 C1041 . 1.505(6)
C104 C105 . 1.440(5)
C1041 H1041a . .955
C1041 H1041b . .948
C1041 H1041c . .955
C105 C1051 . 1.497(7)
C1051 H1051a . .951
C1051 H1051b . .945
C1051 H1051c . .956
O01 C02 . 1.68(2)
O01 C05 . 1.44(3)
C02 C03 . 1.464(17)
C02 H02a . .96
C02 H02b . .946
C03 C04 . 1.399(19)
C03 H03a . .950
C03 H03b . .955
C04 C05 . 1.36(3)
C04 H04a . .962
C04 H04b . .947
C05 H05a . .99
C05 H05b . 1.00
